data_4350604
loop_
_publ_author_name
'Thoi, Van S.'
'Stork, Jay R.'
'Magde, Douglas'
'Cohen, Seth M.'

_publ_section_title
;
 Luminescent dipyrrinato complexes of trivalent group 13 metal ions.
;
_journal_issue 26
_journal_name_full 'Inorganic chemistry'
_journal_page_first 10688
_journal_page_last 10697
_journal_paper_doi 10.1021/ic061581h
_journal_volume 45
_journal_year 2006
_chemical_formula_moiety 'C54 H51 In N6, 0.25(C4 H6 N2)'
_chemical_formula_sum 'C55 H52.5 In N6.5'
_chemical_formula_weight 919.35
_chemical_name_common In(5-Mesdpm)~3~
_space_group_IT_number 165
_space_group_name_Hall '-P 3 2"c'
_space_group_name_H-M_alt 'P -3 c 1'
_symmetry_cell_setting trigonal
_symmetry_space_group_name_H-M 'P -3 c 1'
_atom_sites_solution_hydrogens geom
_atom_sites_solution_primary direct
_atom_sites_solution_secondary difmap
_audit_creation_method SHELXL-97
_cell_angle_alpha 90.00
_cell_angle_beta 90.00
_cell_angle_gamma 120.00
_cell_formula_units_Z 6
_cell_length_a 23.7036(12)
_cell_length_b 23.7036(12)
_cell_length_c 14.7117(15)
_cell_measurement_reflns_used 6122
_cell_measurement_temperature 100(2)
_cell_measurement_theta_max 27.9
_cell_measurement_theta_min 2.21
_cell_volume 7158.5(9)
_computing_cell_refinement SMART
_computing_data_collection 'SMART 5.054 (Bruker, 2003)'
_computing_data_reduction 'SAINT 6.45A (Bruker, 2003)'
_computing_molecular_graphics 'SHELXTL 5.1 (Sheldrick, 1994)'
_computing_publication_material SHELXL97
_computing_structure_refinement 'SHELXL97 (Sheldrick, 1997)'
_computing_structure_solution 'SHELXS97 (Sheldrick, 1990)'
_diffrn_ambient_temperature 100(2)
_diffrn_detector_area_resol_mean 8.3
_diffrn_measured_fraction_theta_full 0.999
_diffrn_measured_fraction_theta_max 0.999
_diffrn_measurement_device_type 'Bruker APEX'
_diffrn_measurement_method \w
_diffrn_radiation_monochromator graphite
_diffrn_radiation_source 'fine-focus sealed tube'
_diffrn_radiation_type MoK\a
_diffrn_radiation_wavelength 0.71073
_diffrn_reflns_av_R_equivalents 0.0681
_diffrn_reflns_av_sigmaI/netI 0.0320
_diffrn_reflns_limit_h_max 25
_diffrn_reflns_limit_h_min -25
_diffrn_reflns_limit_k_max 29
_diffrn_reflns_limit_k_min -29
_diffrn_reflns_limit_l_max 18
_diffrn_reflns_limit_l_min -18
_diffrn_reflns_number 61573
_diffrn_reflns_theta_full 26.37
_diffrn_reflns_theta_max 26.37
_diffrn_reflns_theta_min 1.72
_diffrn_standards_number 0
_exptl_absorpt_coefficient_mu 0.538
_exptl_absorpt_correction_T_max 0.97162
_exptl_absorpt_correction_T_min 0.88365
_exptl_absorpt_correction_type multi-scan
_exptl_absorpt_process_details 'SADABS 2.10 (Sheldrick, 2004)'
_exptl_crystal_colour orange
_exptl_crystal_density_diffrn 1.280
_exptl_crystal_density_method 'not measured'
_exptl_crystal_description needle
_exptl_crystal_F_000 2862
_exptl_crystal_size_max 0.28
_exptl_crystal_size_mid 0.07
_exptl_crystal_size_min 0.07
_refine_diff_density_max 0.460
_refine_diff_density_min -0.635
_refine_diff_density_rms 0.065
_refine_ls_extinction_method none
_refine_ls_goodness_of_fit_ref 1.033
_refine_ls_hydrogen_treatment constr
_refine_ls_matrix_type full
_refine_ls_number_parameters 317
_refine_ls_number_reflns 4891
_refine_ls_number_restraints 21
_refine_ls_restrained_S_all 1.044
_refine_ls_R_factor_all 0.0798
_refine_ls_R_factor_gt 0.0411
_refine_ls_shift/su_max 0.001
_refine_ls_shift/su_mean 0.000
_refine_ls_structure_factor_coef Fsqd
_refine_ls_weighting_details 'calc w=1/[\s^2^(Fo^2^)+(0.0382P)^2^+10.9464P] where P=(Fo^2^+2Fc^2^)/3'
_refine_ls_weighting_scheme calc
_refine_ls_wR_factor_gt 0.0933
_refine_ls_wR_factor_ref 0.1099
_reflns_number_gt 3028
_reflns_number_total 4891
_reflns_threshold_expression I>2\s(I)
_cod_data_source_file ic061581hsi20060821_032126.cif
_cod_data_source_block '[In(mesdpm)3]'
_cod_original_formula_sum 'C55 H52.50 In N6.50'
_cod_database_code 4350604

loop_
_symmetry_equiv_pos_as_xyz
'x, y, z'
'-y, x-y, z'
'-x+y, -x, z'
'y, x, -z+1/2'
'x-y, -y, -z+1/2'
'-x, -x+y, -z+1/2'
'-x, -y, -z'
'y, -x+y, -z'
'x-y, x, -z'
'-y, -x, z-1/2'
'-x+y, y, z-1/2'
'x, x-y, z-1/2'

loop_
_atom_site_label
_atom_site_type_symbol
_atom_site_fract_x
_atom_site_fract_y
_atom_site_fract_z
_atom_site_U_iso_or_equiv
_atom_site_adp_type
_atom_site_occupancy
_atom_site_symmetry_multiplicity
_atom_site_calc_flag
_atom_site_refinement_flags
_atom_site_disorder_assembly
_atom_site_disorder_group
In1 In 0.0000 0.0000 0.2500 0.03666(15) Uani 1 6 d S . .
In2 In 0.6667 0.3333 0.01482(3) 0.03089(12) Uani 1 3 d S . .
C1 C 0.08489(17) 0.10430(18) 0.1002(3) 0.0417(9) Uani 1 1 d . . .
H1 H 0.0976 0.0748 0.0772 0.050 Uiso 1 1 calc R . .
C2 C 0.10813(18) 0.16730(18) 0.0668(3) 0.0437(9) Uani 1 1 d . . .
H2 H 0.1387 0.1879 0.0191 0.052 Uiso 1 1 calc R . .
C3 C 0.07790(17) 0.19360(19) 0.1167(3) 0.0444(9) Uani 1 1 d . . .
H3 H 0.0830 0.2357 0.1094 0.053 Uiso 1 1 calc R . .
C4 C 0.03719(17) 0.14536(17) 0.1816(3) 0.0380(8) Uani 1 1 d . . .
C5 C 0.0000 0.1524(2) 0.2500 0.0410(12) Uani 1 2 d S . .
C6 C 0.0000 0.2163(2) 0.2500 0.0592(17) Uani 1 2 d SD . .
C7 C 0.0606(5) 0.2707(5) 0.2975(8) 0.051(3) Uiso 0.50 1 d PD A -1
C8 C 0.0650(5) 0.3324(4) 0.3014(8) 0.063(3) Uani 0.50 1 d PD A -1
H8 H 0.1011 0.3680 0.3302 0.076 Uiso 0.50 1 calc PR A -1
C9 C 0.0157(4) 0.3405(4) 0.2623(14) 0.073(5) Uani 0.50 1 d PD A -1
C10 C -0.0388(7) 0.2898(6) 0.2291(11) 0.072(4) Uiso 0.50 1 d PD A -1
H10 H -0.0734 0.2958 0.2082 0.086 Uiso 0.50 1 calc PR A -1
C11 C -0.0447(5) 0.2274(5) 0.2254(7) 0.053(3) Uiso 0.50 1 d PD A -1
C12 C -0.1049(8) 0.1731(7) 0.1780(16) 0.082(6) Uani 0.50 1 d PD A -1
H12A H -0.0912 0.1533 0.1308 0.123 Uiso 0.50 1 calc PR A -1
H12B H -0.1299 0.1914 0.1503 0.123 Uiso 0.50 1 calc PR A -1
H12C H -0.1322 0.1399 0.2227 0.123 Uiso 0.50 1 calc PR A -1
C13 C 0.1151(6) 0.2619(6) 0.3313(15) 0.061(4) Uani 0.50 1 d PD A -1
H13A H 0.1444 0.2675 0.2808 0.091 Uiso 0.50 1 calc PR A -1
H13B H 0.0973 0.2181 0.3569 0.091 Uiso 0.50 1 calc PR A -1
H13C H 0.1392 0.2944 0.3784 0.091 Uiso 0.50 1 calc PR A -1
C14 C 0.0212(6) 0.4089(5) 0.2737(17) 0.122(9) Uani 0.50 1 d P A -1
H14A H 0.0666 0.4419 0.2858 0.183 Uiso 0.50 1 calc PR A -1
H14B H -0.0061 0.4075 0.3247 0.183 Uiso 0.50 1 calc PR A -1
H14C H 0.0065 0.4201 0.2178 0.183 Uiso 0.50 1 calc PR A -1
C15 C 0.77025(18) 0.35101(18) -0.1351(2) 0.0372(8) Uani 1 1 d . . .
H15 H 0.7397 0.3097 -0.1593 0.045 Uiso 1 1 calc R . .
C16 C 0.83456(17) 0.38911(19) -0.1666(2) 0.0417(9) Uani 1 1 d . . .
H16 H 0.8546 0.3786 -0.2145 0.050 Uiso 1 1 calc R . .
C17 C 0.86263(18) 0.44450(18) -0.1142(2) 0.0407(9) Uani 1 1 d . . .
H17 H 0.9059 0.4799 -0.1193 0.049 Uiso 1 1 calc R . .
C18 C 0.81451(16) 0.43894(16) -0.0507(2) 0.0350(8) Uani 1 1 d . . .
C19 C 0.82363(16) 0.48341(17) 0.0189(2) 0.0361(8) Uani 1 1 d . . .
C20 C 0.77830(16) 0.47776(16) 0.0845(2) 0.0335(8) Uani 1 1 d . . .
C21 C 0.78674(18) 0.52661(18) 0.1492(2) 0.0395(8) Uani 1 1 d . . .
H21 H 0.8246 0.5680 0.1571 0.047 Uiso 1 1 calc R . .
C22 C 0.72948(18) 0.50220(18) 0.1976(2) 0.0405(8) Uani 1 1 d . . .
H22 H 0.7200 0.5235 0.2448 0.049 Uiso 1 1 calc R . .
C23 C 0.68799(17) 0.43949(17) 0.1631(2) 0.0353(8) Uani 1 1 d . . .
H23 H 0.6452 0.4113 0.1851 0.042 Uiso 1 1 calc R . .
C24 C 0.88948(17) 0.54396(18) 0.0231(3) 0.0414(9) Uani 1 1 d D . .
C25 C 0.94022(18) 0.54133(19) 0.0695(3) 0.0483(10) Uani 1 1 d D . .
C26 C 1.00093(19) 0.5980(2) 0.0744(4) 0.0691(14) Uani 1 1 d D . .
H26 H 1.0354 0.5968 0.1057 0.083 Uiso 1 1 calc R . .
C27 C 1.0126(2) 0.6561(2) 0.0347(4) 0.0810(17) Uani 1 1 d D . .
C28 C 0.9621(2) 0.6570(2) -0.0099(4) 0.0702(14) Uani 1 1 d D . .
H28 H 0.9694 0.6965 -0.0368 0.084 Uiso 1 1 calc R . .
C29 C 0.90038(18) 0.60176(18) -0.0168(3) 0.0472(10) Uani 1 1 d D . .
C30 C 0.84775(18) 0.60652(19) -0.0667(3) 0.0492(10) Uani 1 1 d D . .
H30A H 0.8301 0.6275 -0.0277 0.074 Uiso 1 1 calc R . .
H30B H 0.8129 0.5627 -0.0830 0.074 Uiso 1 1 calc R . .
H30C H 0.8659 0.6324 -0.1221 0.074 Uiso 1 1 calc R . .
C31 C 0.9312(2) 0.4793(2) 0.1117(3) 0.0542(11) Uani 1 1 d D . .
H31A H 0.9412 0.4551 0.0666 0.081 Uiso 1 1 calc R . .
H31B H 0.8860 0.4525 0.1320 0.081 Uiso 1 1 calc R . .
H31C H 0.9605 0.4900 0.1639 0.081 Uiso 1 1 calc R . .
C32 C 1.0798(2) 0.7168(3) 0.0410(6) 0.128(3) Uani 1 1 d . . .
H32A H 1.1084 0.7148 -0.0054 0.193 Uiso 1 1 calc R . .
H32B H 1.0983 0.7190 0.1014 0.193 Uiso 1 1 calc R . .
H32C H 1.0760 0.7557 0.0311 0.193 Uiso 1 1 calc R . .
N1 N 0.04274(14) 0.09044(13) 0.16830(19) 0.0376(6) Uani 1 1 d . . .
N2 N 0.75752(13) 0.38029(14) -0.06682(17) 0.0343(6) Uani 1 1 d . . .
N3 N 0.71581(13) 0.42420(13) 0.09585(17) 0.0327(6) Uani 1 1 d . . .
N4 N 1.0737(10) 0.7136(10) 0.2513(13) 0.093(6) Uiso 0.25 1 d PD B -2
C33 C 1.0337(11) 0.7230(12) 0.2490(17) 0.089(7) Uiso 0.25 1 d PD B -2
C34 C 0.9821(16) 0.7394(18) 0.228(3) 0.165(15) Uiso 0.25 1 d PD B -2
H34A H 0.9912 0.7791 0.2604 0.248 Uiso 0.25 1 calc PR B -2
H34B H 0.9396 0.7034 0.2467 0.248 Uiso 0.25 1 calc PR B -2
H34C H 0.9816 0.7464 0.1622 0.248 Uiso 0.25 1 calc PR B -2

loop_
_atom_site_aniso_label
_atom_site_aniso_U_11
_atom_site_aniso_U_22
_atom_site_aniso_U_33
_atom_site_aniso_U_23
_atom_site_aniso_U_13
_atom_site_aniso_U_12
In1 0.0316(2) 0.0316(2) 0.0468(3) 0.000 0.000 0.01578(10)
In2 0.02942(14) 0.02942(14) 0.0338(2) 0.000 0.000 0.01471(7)
C1 0.037(2) 0.039(2) 0.049(2) 0.0029(17) 0.0060(17) 0.0181(18)
C2 0.035(2) 0.035(2) 0.051(2) 0.0017(18) 0.0052(18) 0.0106(17)
C3 0.0355(19) 0.034(2) 0.059(2) 0.0043(18) 0.0028(18) 0.0142(17)
C4 0.0310(19) 0.0305(19) 0.053(2) 0.0019(16) 0.0002(16) 0.0154(16)
C5 0.036(3) 0.0316(19) 0.057(3) -0.0008(12) -0.002(2) 0.0182(14)
C6 0.067(4) 0.043(2) 0.075(4) 0.0114(17) 0.023(3) 0.033(2)
C8 0.073(8) 0.028(5) 0.085(8) 0.004(4) 0.021(7) 0.022(5)
C9 0.037(9) 0.047(5) 0.133(14) 0.026(8) 0.034(11) 0.020(6)
C12 0.124(15) 0.103(15) 0.080(9) 0.006(11) 0.000(10) 0.103(14)
C13 0.045(6) 0.024(7) 0.089(10) -0.015(7) 0.013(5) -0.001(5)
C14 0.105(14) 0.048(6) 0.23(3) 0.023(10) 0.055(16) 0.050(8)
C15 0.038(2) 0.038(2) 0.040(2) -0.0028(16) 0.0018(16) 0.0220(17)
C16 0.036(2) 0.053(2) 0.041(2) -0.0025(18) 0.0035(16) 0.0263(19)
C17 0.0306(18) 0.044(2) 0.049(2) 0.0027(17) 0.0021(16) 0.0198(16)
C18 0.0290(18) 0.0352(19) 0.044(2) 0.0035(16) 0.0035(15) 0.0181(16)
C19 0.0311(18) 0.037(2) 0.044(2) -0.0010(16) -0.0031(16) 0.0197(16)
C20 0.0305(18) 0.0297(18) 0.041(2) -0.0018(15) -0.0032(15) 0.0159(15)
C21 0.039(2) 0.0332(19) 0.046(2) -0.0059(17) -0.0064(17) 0.0177(17)
C22 0.047(2) 0.039(2) 0.039(2) -0.0046(17) -0.0009(17) 0.0238(18)
C23 0.036(2) 0.037(2) 0.0370(19) 0.0009(16) 0.0033(16) 0.0206(16)
C24 0.0289(19) 0.040(2) 0.054(2) -0.0037(18) -0.0008(17) 0.0164(17)
C25 0.034(2) 0.046(2) 0.064(3) -0.003(2) -0.0027(19) 0.0198(18)
C26 0.029(2) 0.060(3) 0.111(4) -0.005(3) -0.012(2) 0.017(2)
C27 0.032(2) 0.049(3) 0.141(5) 0.002(3) -0.017(3) 0.004(2)
C28 0.039(3) 0.039(2) 0.118(4) 0.005(3) -0.003(3) 0.009(2)
C29 0.032(2) 0.035(2) 0.070(3) -0.0013(19) 0.0015(19) 0.0134(17)
C30 0.041(2) 0.037(2) 0.068(3) 0.0007(19) -0.001(2) 0.0181(19)
C31 0.041(2) 0.060(3) 0.066(3) -0.001(2) -0.002(2) 0.028(2)
C32 0.040(3) 0.067(4) 0.239(9) 0.008(5) -0.037(4) -0.003(3)
N1 0.0334(16) 0.0332(15) 0.0474(16) 0.0056(12) 0.0033(15) 0.0175(14)
N2 0.0355(15) 0.0313(16) 0.0356(14) -0.0014(14) 0.0019(11) 0.0163(14)
N3 0.0286(15) 0.0324(14) 0.0360(14) -0.0004(11) 0.0014(13) 0.0144(13)

loop_
_atom_type_symbol
_atom_type_description
_atom_type_scat_dispersion_real
_atom_type_scat_dispersion_imag
_atom_type_scat_source
C C 0.0033 0.0016 'International Tables Vol C Tables 4.2.6.8 and 6.1.1.4'
H H 0.0000 0.0000 'International Tables Vol C Tables 4.2.6.8 and 6.1.1.4'
N N 0.0061 0.0033 'International Tables Vol C Tables 4.2.6.8 and 6.1.1.4'
In In -0.7276 1.3100 'International Tables Vol C Tables 4.2.6.8 and 6.1.1.4'

loop_
_geom_angle_atom_site_label_1
_geom_angle_atom_site_label_2
_geom_angle_atom_site_label_3
_geom_angle
_geom_angle_site_symmetry_1
_geom_angle_site_symmetry_3
N1 In1 N1 84.54(15) 4 3
N1 In1 N1 176.96(15) 4 2
N1 In1 N1 93.28(10) 3 2
N1 In1 N1 93.28(10) 4 6
N1 In1 N1 176.96(15) 3 6
N1 In1 N1 88.97(15) 2 6
N1 In1 N1 88.97(15) 4 .
N1 In1 N1 93.28(10) 3 .
N1 In1 N1 93.28(10) 2 .
N1 In1 N1 84.54(15) 6 .
N1 In1 N1 93.28(10) 4 5
N1 In1 N1 88.97(15) 3 5
N1 In1 N1 84.54(15) 2 5
N1 In1 N1 93.28(10) 6 5
N1 In1 N1 176.96(15) . 5
N3 In2 N3 93.77(9) 3_665 2_655
N3 In2 N3 93.76(9) 3_665 .
N3 In2 N3 93.77(9) 2_655 .
N3 In2 N2 84.08(10) 3_665 3_665
N3 In2 N2 88.77(10) 2_655 3_665
N3 In2 N2 176.78(10) . 3_665
N3 In2 N2 88.77(10) 3_665 .
N3 In2 N2 176.78(10) 2_655 .
N3 In2 N2 84.08(10) . .
N2 In2 N2 93.46(9) 3_665 .
N3 In2 N2 176.78(10) 3_665 2_655
N3 In2 N2 84.08(10) 2_655 2_655
N3 In2 N2 88.77(10) . 2_655
N2 In2 N2 93.46(9) 3_665 2_655
N2 In2 N2 93.46(9) . 2_655
N1 C1 C2 111.9(3) . .
N1 C1 H1 124.0 . .
C2 C1 H1 124.0 . .
C3 C2 C1 106.3(3) . .
C3 C2 H2 126.8 . .
C1 C2 H2 126.8 . .
C2 C3 C4 106.9(3) . .
C2 C3 H3 126.6 . .
C4 C3 H3 126.6 . .
N1 C4 C5 125.1(3) . .
N1 C4 C3 108.3(3) . .
C5 C4 C3 126.6(3) . .
C4 C5 C4 128.6(5) 6 .
C4 C5 C6 115.7(2) 6 .
C4 C5 C6 115.7(2) . .
C11 C6 C11 102.5(10) . 6
C11 C6 C5 128.8(5) . .
C11 C6 C5 128.8(5) 6 .
C11 C6 C7 18.3(6) . 6
C11 C6 C7 119.1(7) 6 6
C5 C6 C7 111.8(4) . 6
C11 C6 C7 119.1(7) . .
C11 C6 C7 18.3(6) 6 .
C5 C6 C7 111.7(4) . .
C7 C6 C7 136.5(9) 6 .
C8 C7 C13 120.6(10) . .
C8 C7 C6 116.0(9) . .
C13 C7 C6 123.1(8) . .
C9 C8 C7 119.4(9) . .
C9 C8 H8 120.3 . .
C7 C8 H8 120.3 . .
C10 C9 C8 121.6(9) . .
C10 C9 C14 120.6(9) . .
C8 C9 C14 117.1(10) . .
C9 C10 C11 119.8(12) . .
C9 C10 H10 120.1 . .
C11 C10 H10 120.1 . .
C6 C11 C10 123.4(10) . .
C6 C11 C12 118.8(9) . .
C10 C11 C12 117.4(9) . .
N2 C15 C16 111.5(3) . .
N2 C15 H15 124.2 . .
C16 C15 H15 124.2 . .
C17 C16 C15 106.3(3) . .
C17 C16 H16 126.8 . .
C15 C16 H16 126.8 . .
C16 C17 C18 107.2(3) . .
C16 C17 H17 126.4 . .
C18 C17 H17 126.4 . .
N2 C18 C19 125.5(3) . .
N2 C18 C17 108.2(3) . .
C19 C18 C17 126.2(3) . .
C20 C19 C18 127.4(3) . .
C20 C19 C24 116.4(3) . .
C18 C19 C24 116.2(3) . .
N3 C20 C19 125.7(3) . .
N3 C20 C21 108.1(3) . .
C19 C20 C21 126.2(3) . .
C22 C21 C20 107.1(3) . .
C22 C21 H21 126.5 . .
C20 C21 H21 126.5 . .
C21 C22 C23 106.2(3) . .
C21 C22 H22 126.9 . .
C23 C22 H22 126.9 . .
N3 C23 C22 112.0(3) . .
N3 C23 H23 124.0 . .
C22 C23 H23 124.0 . .
C29 C24 C25 120.3(3) . .
C29 C24 C19 121.1(3) . .
C25 C24 C19 118.6(3) . .
C26 C25 C24 118.3(4) . .
C26 C25 C31 119.5(4) . .
C24 C25 C31 122.2(3) . .
C27 C26 C25 122.0(4) . .
C27 C26 H26 119.0 . .
C25 C26 H26 119.0 . .
C28 C27 C26 118.2(4) . .
C28 C27 C32 121.4(5) . .
C26 C27 C32 120.3(5) . .
C27 C28 C29 122.2(4) . .
C27 C28 H28 118.9 . .
C29 C28 H28 118.9 . .
C24 C29 C28 119.0(4) . .
C24 C29 C30 121.9(3) . .
C28 C29 C30 119.1(4) . .
C29 C30 H30A 109.5 . .
C29 C30 H30B 109.5 . .
H30A C30 H30B 109.5 . .
C29 C30 H30C 109.5 . .
H30A C30 H30C 109.5 . .
H30B C30 H30C 109.5 . .
C25 C31 H31A 109.5 . .
C25 C31 H31B 109.5 . .
H31A C31 H31B 109.5 . .
C25 C31 H31C 109.5 . .
H31A C31 H31C 109.5 . .
H31B C31 H31C 109.5 . .
C27 C32 H32A 109.5 . .
C27 C32 H32B 109.5 . .
H32A C32 H32B 109.5 . .
C27 C32 H32C 109.5 . .
H32A C32 H32C 109.5 . .
H32B C32 H32C 109.5 . .
C1 N1 C4 106.6(3) . .
C1 N1 In1 124.8(2) . .
C4 N1 In1 128.4(2) . .
C15 N2 C18 106.7(3) . .
C15 N2 In2 124.1(2) . .
C18 N2 In2 128.6(2) . .
C23 N3 C20 106.5(3) . .
C23 N3 In2 124.8(2) . .
C20 N3 In2 128.5(2) . .
N4 C33 C34 169(3) . .
C33 C34 H34A 109.5 . .
C33 C34 H34B 109.5 . .
H34A C34 H34B 109.5 . .
C33 C34 H34C 109.5 . .
H34A C34 H34C 109.5 . .
H34B C34 H34C 109.5 . .

loop_
_geom_bond_atom_site_label_1
_geom_bond_atom_site_label_2
_geom_bond_distance
_geom_bond_site_symmetry_2
In1 N1 2.212(3) 4
In1 N1 2.212(3) 3
In1 N1 2.212(3) 2
In1 N1 2.212(3) 6
In1 N1 2.212(3) .
In1 N1 2.212(3) 5
In2 N3 2.215(3) 3_665
In2 N3 2.215(3) 2_655
In2 N3 2.215(3) .
In2 N2 2.218(3) 3_665
In2 N2 2.219(3) .
In2 N2 2.219(3) 2_655
C1 N1 1.335(4) .
C1 C2 1.397(5) .
C1 H1 0.9500 .
C2 C3 1.374(5) .
C2 H2 0.9500 .
C3 C4 1.431(5) .
C3 H3 0.9500 .
C4 N1 1.386(4) .
C4 C5 1.402(4) .
C5 C4 1.402(4) 6
C5 C6 1.515(7) .
C6 C11 1.266(9) .
C6 C11 1.266(9) 6
C6 C7 1.537(10) 6
C6 C7 1.537(10) .
C7 C8 1.415(11) .
C7 C13 1.491(14) .
C8 C9 1.399(13) .
C8 H8 0.9500 .
C9 C10 1.342(13) .
C9 C14 1.569(12) .
C10 C11 1.417(13) .
C10 H10 0.9500 .
C11 C12 1.530(14) .
C12 H12A 0.9800 .
C12 H12B 0.9800 .
C12 H12C 0.9800 .
C13 H13A 0.9800 .
C13 H13B 0.9800 .
C13 H13C 0.9800 .
C14 H14A 0.9800 .
C14 H14B 0.9800 .
C14 H14C 0.9800 .
C15 N2 1.339(4) .
C15 C16 1.406(5) .
C15 H15 0.9500 .
C16 C17 1.374(5) .
C16 H16 0.9500 .
C17 C18 1.429(5) .
C17 H17 0.9500 .
C18 N2 1.391(4) .
C18 C19 1.407(5) .
C19 C20 1.400(5) .
C19 C24 1.503(5) .
C20 N3 1.398(4) .
C20 C21 1.433(5) .
C21 C22 1.378(5) .
C21 H21 0.9500 .
C22 C23 1.404(5) .
C22 H22 0.9500 .
C23 N3 1.336(4) .
C23 H23 0.9500 .
C24 C29 1.391(5) .
C24 C25 1.411(5) .
C25 C26 1.395(5) .
C25 C31 1.509(5) .
C26 C27 1.391(7) .
C26 H26 0.9500 .
C27 C28 1.374(7) .
C27 C32 1.526(6) .
C28 C29 1.396(5) .
C28 H28 0.9500 .
C29 C30 1.499(5) .
C30 H30A 0.9800 .
C30 H30B 0.9800 .
C30 H30C 0.9800 .
C31 H31A 0.9800 .
C31 H31B 0.9800 .
C31 H31C 0.9800 .
C32 H32A 0.9800 .
C32 H32B 0.9800 .
C32 H32C 0.9800 .
N4 C33 1.077(16) .
C33 C34 1.489(17) .
C34 H34A 0.9800 .
C34 H34B 0.9800 .
C34 H34C 0.9800 .

loop_
_geom_torsion_atom_site_label_1
_geom_torsion_atom_site_label_2
_geom_torsion_atom_site_label_3
_geom_torsion_atom_site_label_4
_geom_torsion
_geom_torsion_site_symmetry_1
_geom_torsion_site_symmetry_4
N1 C1 C2 C3 -0.7(4) . .
C1 C2 C3 C4 1.1(4) . .
C2 C3 C4 N1 -1.2(4) . .
C2 C3 C4 C5 176.2(3) . .
N1 C4 C5 C4 1.4(3) . 6
C3 C4 C5 C4 -175.6(4) . 6
N1 C4 C5 C6 -178.6(3) . .
C3 C4 C5 C6 4.4(4) . .
C4 C5 C6 C11 -74.3(6) 6 .
C4 C5 C6 C11 105.7(6) . .
C4 C5 C6 C11 105.7(6) 6 6
C4 C5 C6 C11 -74.3(6) . 6
C4 C5 C6 C7 -82.2(5) 6 6
C4 C5 C6 C7 97.8(5) . 6
C4 C5 C6 C7 97.8(5) 6 .
C4 C5 C6 C7 -82.2(5) . .
C11 C6 C7 C8 -6.8(14) . .
C11 C6 C7 C8 20.1(19) 6 .
C5 C6 C7 C8 -179.8(7) . .
C7 C6 C7 C8 0.2(7) 6 .
C11 C6 C7 C13 178.3(11) . .
C11 C6 C7 C13 -155(3) 6 .
C5 C6 C7 C13 5.3(14) . .
C7 C6 C7 C13 -174.7(14) 6 .
C13 C7 C8 C9 174.6(15) . .
C6 C7 C8 C9 -0.5(17) . .
C7 C8 C9 C10 7(3) . .
C7 C8 C9 C14 176.5(15) . .
C8 C9 C10 C11 -6(3) . .
C14 C9 C10 C11 -175.5(17) . .
C11 C6 C11 C10 -0.3(9) 6 .
C5 C6 C11 C10 179.7(9) . .
C7 C6 C11 C10 -156(3) 6 .
C7 C6 C11 C10 8.1(16) . .
C11 C6 C11 C12 171.6(15) 6 .
C5 C6 C11 C12 -8.4(15) . .
C7 C6 C11 C12 15(2) 6 .
C7 C6 C11 C12 179.9(12) . .
C9 C10 C11 C6 -2(2) . .
C9 C10 C11 C12 -173.8(18) . .
N2 C15 C16 C17 0.3(4) . .
C15 C16 C17 C18 0.3(4) . .
C16 C17 C18 N2 -0.9(4) . .
C16 C17 C18 C19 176.5(3) . .
N2 C18 C19 C20 0.0(6) . .
C17 C18 C19 C20 -176.9(3) . .
N2 C18 C19 C24 -179.8(3) . .
C17 C18 C19 C24 3.4(5) . .
C18 C19 C20 N3 3.9(6) . .
C24 C19 C20 N3 -176.4(3) . .
C18 C19 C20 C21 -173.5(3) . .
C24 C19 C20 C21 6.2(5) . .
N3 C20 C21 C22 -0.5(4) . .
C19 C20 C21 C22 177.3(3) . .
C20 C21 C22 C23 0.8(4) . .
C21 C22 C23 N3 -0.8(4) . .
C20 C19 C24 C29 -83.4(5) . .
C18 C19 C24 C29 96.4(4) . .
C20 C19 C24 C25 95.8(4) . .
C18 C19 C24 C25 -84.4(4) . .
C29 C24 C25 C26 0.2(6) . .
C19 C24 C25 C26 -179.0(4) . .
C29 C24 C25 C31 -178.3(4) . .
C19 C24 C25 C31 2.4(6) . .
C24 C25 C26 C27 -0.3(7) . .
C31 C25 C26 C27 178.3(5) . .
C25 C26 C27 C28 0.4(9) . .
C25 C26 C27 C32 -179.6(6) . .
C26 C27 C28 C29 -0.5(9) . .
C32 C27 C28 C29 179.6(6) . .
C25 C24 C29 C28 -0.3(6) . .
C19 C24 C29 C28 178.9(4) . .
C25 C24 C29 C30 180.0(4) . .
C19 C24 C29 C30 -0.8(6) . .
C27 C28 C29 C24 0.4(8) . .
C27 C28 C29 C30 -179.9(5) . .
C2 C1 N1 C4 0.0(4) . .
C2 C1 N1 In1 -174.4(2) . .
C5 C4 N1 C1 -176.7(3) . .
C3 C4 N1 C1 0.7(4) . .
C5 C4 N1 In1 -2.6(5) . .
C3 C4 N1 In1 174.8(2) . .
N1 In1 N1 C1 80.9(3) 4 .
N1 In1 N1 C1 -3.5(3) 3 .
N1 In1 N1 C1 -97.0(2) 2 .
N1 In1 N1 C1 174.3(3) 6 .
N1 In1 N1 C1 -141.2(3) 5 .
N1 In1 N1 C4 -92.2(3) 4 .
N1 In1 N1 C4 -176.6(3) 3 .
N1 In1 N1 C4 89.9(4) 2 .
N1 In1 N1 C4 1.2(2) 6 .
N1 In1 N1 C4 45.7(3) 5 .
C16 C15 N2 C18 -0.8(4) . .
C16 C15 N2 In2 -172.2(2) . .
C19 C18 N2 C15 -176.3(3) . .
C17 C18 N2 C15 1.0(4) . .
C19 C18 N2 In2 -5.4(5) . .
C17 C18 N2 In2 171.9(2) . .
N3 In2 N2 C15 80.8(3) 3_665 .
N3 In2 N2 C15 -137.1(16) 2_655 .
N3 In2 N2 C15 174.7(3) . .
N2 In2 N2 C15 -3.2(3) 3_665 .
N2 In2 N2 C15 -96.9(2) 2_655 .
N3 In2 N2 C18 -88.6(3) 3_665 .
N3 In2 N2 C18 53.4(18) 2_655 .
N3 In2 N2 C18 5.3(3) . .
N2 In2 N2 C18 -172.6(3) 3_665 .
N2 In2 N2 C18 93.7(3) 2_655 .
C22 C23 N3 C20 0.5(4) . .
C22 C23 N3 In2 -175.7(2) . .
C19 C20 N3 C23 -177.8(3) . .
C21 C20 N3 C23 0.0(4) . .
C19 C20 N3 In2 -1.8(5) . .
C21 C20 N3 In2 176.0(2) . .
N3 In2 N3 C23 -98.2(2) 3_665 .
N3 In2 N3 C23 -4.2(3) 2_655 .
N2 In2 N3 C23 -146.2(16) 3_665 .
N2 In2 N3 C23 173.4(3) . .
N2 In2 N3 C23 79.8(3) 2_655 .
N3 In2 N3 C20 86.5(3) 3_665 .
N3 In2 N3 C20 -179.5(3) 2_655 .
N2 In2 N3 C20 38.5(18) 3_665 .
N2 In2 N3 C20 -1.9(3) . .
N2 In2 N3 C20 -95.5(3) 2_655 .
